data_4077881
loop_
_publ_author_name
'Safa, Muhieddine A.'
'Abo-Amer, Anwar'
'Borecki, Aneta'
'Cooper, Benjamin F. T.'
'Puddephatt, Richard J.'

_publ_section_title
;
 Synthesis and Self-Association of Organoplatinum(IV) Boronic Acids
;
_journal_issue 7
_journal_name_full Organometallics
_journal_page_first 2675
_journal_paper_doi 10.1021/om2009217
_journal_volume 31
_journal_year 2012
_chemical_formula_moiety 'C21 H22 B Br N4 O3 Pt, C2 N '
_chemical_formula_sum 'C23 H22 B Br N5 O3 Pt'
_chemical_formula_weight 702.27
_chemical_name_systematic
; 
 ? 
;
_space_group_IT_number 14
_symmetry_cell_setting monoclinic
_symmetry_space_group_name_Hall '-P 2ybc'
_symmetry_space_group_name_H-M 'P 1 21/c 1'
_atom_sites_solution_hydrogens geom
_atom_sites_solution_primary direct
_atom_sites_solution_secondary difmap
_audit_creation_method SHELXL-97
_cell_angle_alpha 90.00
_cell_angle_beta 97.755(6)
_cell_angle_gamma 90.00
_cell_formula_units_Z 4
_cell_length_a 18.8686(17)
_cell_length_b 9.0871(6)
_cell_length_c 14.2187(10)
_cell_measurement_reflns_used 691
_cell_measurement_temperature 150(2)
_cell_measurement_theta_max 17.98
_cell_measurement_theta_min 2.67
_cell_volume 2415.7(3)
_computing_cell_refinement 'Bruker SAINT'
_computing_data_collection 'Bruker APEX2'
_computing_data_reduction 'Bruker SAINT'
_computing_molecular_graphics 'Bruker SHELXTL'
_computing_publication_material 'Bruker SHELXTL'
_computing_structure_refinement 'SHELXL-97 (Sheldrick, 2008)'
_computing_structure_solution 'SHELXS-97 (Sheldrick, 2008)'
_diffrn_ambient_temperature 150(2)
_diffrn_measured_fraction_theta_full 0.990
_diffrn_measured_fraction_theta_max 0.990
_diffrn_measurement_device_type 'Bruker APEX-II CCD'
_diffrn_measurement_method '\f and \w scans'
_diffrn_radiation_monochromator graphite
_diffrn_radiation_source 'fine-focus sealed tube'
_diffrn_radiation_type MoK\a
_diffrn_radiation_wavelength 0.71073
_diffrn_reflns_av_R_equivalents 0.1999
_diffrn_reflns_av_sigmaI/netI 0.1479
_diffrn_reflns_limit_h_max 25
_diffrn_reflns_limit_h_min -25
_diffrn_reflns_limit_k_max 12
_diffrn_reflns_limit_k_min -12
_diffrn_reflns_limit_l_max 19
_diffrn_reflns_limit_l_min -18
_diffrn_reflns_number 33543
_diffrn_reflns_theta_full 28.48
_diffrn_reflns_theta_max 28.48
_diffrn_reflns_theta_min 2.18
_exptl_absorpt_coefficient_mu 7.498
_exptl_absorpt_correction_T_max 0.9154
_exptl_absorpt_correction_T_min 0.7436
_exptl_absorpt_correction_type multi-scan
_exptl_absorpt_process_details sadabs
_exptl_crystal_colour colourless
_exptl_crystal_density_diffrn 1.931
_exptl_crystal_density_method 'not measured'
_exptl_crystal_description Plate
_exptl_crystal_F_000 1348
_exptl_crystal_size_max 0.04
_exptl_crystal_size_mid 0.04
_exptl_crystal_size_min 0.01
_refine_diff_density_max 1.363
_refine_diff_density_min -1.542
_refine_diff_density_rms 0.286
_refine_ls_extinction_method none
_refine_ls_goodness_of_fit_ref 0.988
_refine_ls_hydrogen_treatment mixed
_refine_ls_matrix_type full
_refine_ls_number_parameters 314
_refine_ls_number_reflns 6041
_refine_ls_number_restraints 0
_refine_ls_restrained_S_all 0.988
_refine_ls_R_factor_all 0.1161
_refine_ls_R_factor_gt 0.0567
_refine_ls_shift/su_max 0.001
_refine_ls_shift/su_mean 0.000
_refine_ls_structure_factor_coef Fsqd
_refine_ls_weighting_details 'calc w=1/[\s^2^(Fo^2^)+(0.0168P)^2^+0.0000P] where P=(Fo^2^+2Fc^2^)/3'
_refine_ls_weighting_scheme calc
_refine_ls_wR_factor_gt 0.1040
_refine_ls_wR_factor_ref 0.1263
_reflns_number_gt 3715
_reflns_number_total 6041
_reflns_threshold_expression >2sigma(I)
_cod_data_source_file om2009217_si_001.cif
_cod_data_source_block 9
_cod_depositor_comments
;
The following automatic conversions were performed:

'_symmetry_cell_setting' value 'Monoclinic' changed to 'monoclinic'
according to /home/saulius/struct/CIF-dictionaries/cif_core.dic
dictionary named 'cif_core.dic' version 2.4.1 from 2010-06-29.

Automatic conversion script
Id: cif_fix_values 1715 2011-07-08 13:25:40Z adriana 
;
_cod_original_sg_symbol_Hall '-P 2ybc '
_cod_original_sg_symbol_H-M P2(1)/c
_cod_database_code 4077881

loop_
_symmetry_equiv_pos_as_xyz
'x, y, z'
'-x, y+1/2, -z+1/2'
'-x, -y, -z'
'x, -y-1/2, z-1/2'

loop_
_atom_site_label
_atom_site_type_symbol
_atom_site_fract_x
_atom_site_fract_y
_atom_site_fract_z
_atom_site_U_iso_or_equiv
_atom_site_adp_type
_atom_site_occupancy
_atom_site_symmetry_multiplicity
_atom_site_calc_flag
_atom_site_refinement_flags
Pt1 Pt 0.69615(2) 0.58073(4) 0.01773(3) 0.01682(11) Uani 1 1 d .
Br1 Br 0.69745(6) 0.69873(11) 0.18392(7) 0.0264(3) Uani 1 1 d .
N3 N 0.8674(5) 0.4975(8) 0.0786(6) 0.0214(19) Uani 1 1 d .
O1 O 0.8480(4) 0.2715(7) 0.1316(4) 0.0190(15) Uani 1 1 d .
O3 O 0.7836(4) 0.0599(9) -0.1846(6) 0.0338(19) Uani 1 1 d .
O2 O 0.8109(4) 0.2581(8) -0.0851(5) 0.0298(18) Uani 1 1 d .
C2 C 0.6016(5) 0.6829(11) -0.0234(7) 0.023(2) Uani 1 1 d .
H2B H 0.5848 0.6585 -0.0898 0.034 Uiso 1 1 calc R
H2C H 0.6081 0.7896 -0.0170 0.034 Uiso 1 1 calc R
H2D H 0.5663 0.6500 0.0167 0.034 Uiso 1 1 calc R
N1 N 0.6628(4) 0.3682(8) 0.0733(5) 0.0155(17) Uani 1 1 d .
N4 N 0.9913(5) 0.2116(9) 0.1720(6) 0.026(2) Uani 1 1 d .
N1S N 0.9590(6) 0.1700(11) -0.0797(8) 0.042(3) Uani 1 1 d .
C1 C 0.7407(7) 0.7617(10) -0.0337(7) 0.032(3) Uani 1 1 d .
H1A H 0.7467 0.7454 -0.1003 0.047 Uiso 1 1 calc R
H1B H 0.7875 0.7804 0.0034 0.047 Uiso 1 1 calc R
H1C H 0.7094 0.8468 -0.0290 0.047 Uiso 1 1 calc R
N2 N 0.7941(4) 0.4681(8) 0.0695(5) 0.0183(18) Uani 1 1 d .
C8 C 0.7859(5) 0.3375(9) 0.1020(7) 0.017(2) Uani 1 1 d .
C7 C 0.7164(5) 0.2708(9) 0.1024(6) 0.0132(19) Uani 1 1 d .
C3 C 0.5948(6) 0.3197(10) 0.0717(7) 0.021(2) Uani 1 1 d .
H3C H 0.5564 0.3850 0.0520 0.025 Uiso 1 1 calc R
C4 C 0.5799(6) 0.1775(11) 0.0979(7) 0.026(2) Uani 1 1 d .
H4B H 0.5316 0.1469 0.0962 0.031 Uiso 1 1 calc R
C5 C 0.6338(6) 0.0814(11) 0.1260(7) 0.024(2) Uani 1 1 d .
H5A H 0.6235 -0.0159 0.1446 0.029 Uiso 1 1 calc R
C6 C 0.7051(6) 0.1274(9) 0.1273(6) 0.018(2) Uani 1 1 d .
H6A H 0.7440 0.0620 0.1446 0.022 Uiso 1 1 calc R
C10 C 0.9727(6) 0.3478(10) 0.1397(7) 0.021(2) Uani 1 1 d .
C14 C 1.0607(6) 0.1835(11) 0.1940(8) 0.027(2) Uani 1 1 d .
H14A H 1.0745 0.0886 0.2178 0.033 Uiso 1 1 calc R
C13 C 1.1144(6) 0.2860(14) 0.1840(7) 0.035(3) Uani 1 1 d .
H13A H 1.1635 0.2608 0.1985 0.042 Uiso 1 1 calc R
C12 C 1.0937(7) 0.4248(13) 0.1524(8) 0.037(3) Uani 1 1 d .
H12A H 1.1287 0.4982 0.1468 0.045 Uiso 1 1 calc R
C11 C 1.0225(6) 0.4568(12) 0.1289(8) 0.031(3) Uani 1 1 d .
H11A H 1.0075 0.5515 0.1058 0.038 Uiso 1 1 calc R
C15 C 0.6936(6) 0.4943(10) -0.1197(6) 0.019(2) Uani 1 1 d .
H15A H 0.6752 0.5709 -0.1662 0.022 Uiso 1 1 calc R
H15B H 0.7430 0.4704 -0.1304 0.022 Uiso 1 1 calc R
C16 C 0.6484(6) 0.3592(10) -0.1378(7) 0.020(2) Uani 1 1 d .
C21 C 0.6783(6) 0.2159(10) -0.1436(7) 0.021(2) Uani 1 1 d .
C20 C 0.6284(6) 0.0970(11) -0.1626(7) 0.026(2) Uani 1 1 d .
H20A H 0.6464 -0.0001 -0.1663 0.032 Uiso 1 1 calc R
C19 C 0.5554(6) 0.1181(12) -0.1758(7) 0.030(3) Uani 1 1 d .
H19A H 0.5244 0.0355 -0.1857 0.035 Uiso 1 1 calc R
C18 C 0.5263(6) 0.2602(13) -0.1748(7) 0.032(3) Uani 1 1 d .
H18A H 0.4762 0.2764 -0.1870 0.038 Uiso 1 1 calc R
C17 C 0.5734(6) 0.3748(11) -0.1556(7) 0.024(2) Uani 1 1 d .
H17A H 0.5541 0.4712 -0.1542 0.029 Uiso 1 1 calc R
C2S C 1.0170(7) 0.1362(11) -0.0760(8) 0.032(3) Uani 1 1 d .
C1S C 1.0917(6) 0.0946(13) -0.0750(9) 0.039(3) Uani 1 1 d .
C9 C 0.8977(5) 0.3785(10) 0.1155(7) 0.020(2) Uani 1 1 d .
B1 B 0.7597(7) 0.1757(13) -0.1379(8) 0.026(3) Uani 1 1 d .
H2A H 0.854(5) 0.225(9) -0.102(6) 0.007(18) Uiso 1 1 d .
H3B H 0.758(5) 0.012(10) -0.222(6) 0.007(18) Uiso 1 1 d .

loop_
_atom_site_aniso_label
_atom_site_aniso_U_11
_atom_site_aniso_U_22
_atom_site_aniso_U_33
_atom_site_aniso_U_23
_atom_site_aniso_U_13
_atom_site_aniso_U_12
Pt1 0.01537(19) 0.01538(17) 0.01947(18) 0.00106(17) 0.00144(13) 0.00156(19)
Br1 0.0322(7) 0.0232(5) 0.0231(5) -0.0020(4) 0.0010(5) 0.0050(5)
N3 0.017(5) 0.018(4) 0.028(5) 0.002(3) 0.001(4) 0.000(4)
O1 0.012(4) 0.024(4) 0.020(3) 0.001(3) 0.001(3) 0.000(3)
O3 0.020(4) 0.041(5) 0.040(5) -0.009(4) 0.001(4) -0.002(4)
O2 0.023(4) 0.030(4) 0.038(4) -0.007(3) 0.010(4) -0.001(4)
C2 0.017(6) 0.026(5) 0.024(5) 0.008(4) -0.001(4) 0.005(4)
N1 0.013(4) 0.015(4) 0.017(4) 0.000(3) -0.002(3) 0.000(3)
N4 0.023(5) 0.024(5) 0.031(5) 0.001(4) 0.005(4) 0.008(4)
N1S 0.031(7) 0.039(6) 0.058(7) 0.005(5) 0.012(6) 0.002(5)
C1 0.054(8) 0.019(5) 0.022(5) -0.001(4) 0.002(5) -0.015(5)
N2 0.016(5) 0.022(4) 0.018(4) 0.001(3) 0.004(4) -0.002(3)
C8 0.013(5) 0.008(5) 0.031(5) -0.001(4) 0.009(4) 0.001(4)
C7 0.013(5) 0.015(5) 0.012(4) -0.006(3) 0.003(4) -0.005(4)
C3 0.016(6) 0.024(5) 0.024(5) 0.008(4) 0.005(4) 0.003(4)
C4 0.020(6) 0.027(6) 0.031(6) 0.008(5) 0.006(5) -0.004(5)
C5 0.026(6) 0.020(5) 0.027(5) 0.006(5) 0.003(4) -0.006(5)
C6 0.022(6) 0.009(4) 0.021(5) -0.003(4) -0.001(4) 0.001(4)
C10 0.016(6) 0.020(5) 0.029(5) -0.007(4) 0.010(5) 0.002(4)
C14 0.017(6) 0.023(5) 0.041(6) 0.009(5) 0.000(5) 0.010(5)
C13 0.014(6) 0.069(9) 0.023(6) -0.004(6) 0.004(5) 0.005(6)
C12 0.039(7) 0.033(6) 0.044(7) 0.003(6) 0.016(6) -0.012(6)
C11 0.023(6) 0.025(6) 0.044(7) 0.006(5) -0.003(5) 0.000(5)
C15 0.018(6) 0.024(5) 0.014(5) 0.000(4) 0.004(4) -0.002(4)
C16 0.022(6) 0.018(5) 0.021(5) 0.000(4) 0.004(5) -0.003(4)
C21 0.025(6) 0.022(5) 0.019(5) -0.005(4) 0.008(5) 0.006(4)
C20 0.029(6) 0.021(5) 0.032(6) -0.006(4) 0.016(5) -0.011(5)
C19 0.017(6) 0.047(7) 0.024(5) 0.005(5) 0.001(5) -0.006(5)
C18 0.022(6) 0.049(7) 0.024(6) -0.002(5) 0.001(5) 0.001(6)
C17 0.024(6) 0.025(5) 0.022(5) -0.002(4) -0.003(5) 0.000(5)
C2S 0.038(8) 0.011(5) 0.046(7) -0.007(5) 0.005(6) -0.012(5)
C1S 0.022(6) 0.036(7) 0.061(8) -0.006(6) 0.008(6) 0.006(6)
C9 0.007(5) 0.023(5) 0.031(5) -0.003(4) 0.009(4) -0.004(4)
B1 0.030(8) 0.028(7) 0.018(6) -0.003(5) -0.004(5) 0.002(6)

loop_
_atom_type_symbol
_atom_type_description
_atom_type_scat_dispersion_real
_atom_type_scat_dispersion_imag
_atom_type_scat_source
C C 0.0033 0.0016 'International Tables Vol C Tables 4.2.6.8 and 6.1.1.4'
H H 0.0000 0.0000 'International Tables Vol C Tables 4.2.6.8 and 6.1.1.4'
N N 0.0061 0.0033 'International Tables Vol C Tables 4.2.6.8 and 6.1.1.4'
O O 0.0106 0.0060 'International Tables Vol C Tables 4.2.6.8 and 6.1.1.4'
B B 0.0013 0.0007 'International Tables Vol C Tables 4.2.6.8 and 6.1.1.4'
Br Br -0.2901 2.4595 'International Tables Vol C Tables 4.2.6.8 and 6.1.1.4'
Pt Pt -1.7033 8.3905 'International Tables Vol C Tables 4.2.6.8 and 6.1.1.4'

loop_
_geom_angle_atom_site_label_1
_geom_angle_atom_site_label_2
_geom_angle_atom_site_label_3
_geom_angle
C2 Pt1 C1 85.2(4)
C2 Pt1 C15 89.6(4)
C1 Pt1 C15 85.8(4)
C2 Pt1 N2 176.4(3)
C1 Pt1 N2 97.5(4)
C15 Pt1 N2 92.9(3)
C2 Pt1 N1 102.8(4)
C1 Pt1 N1 171.7(4)
C15 Pt1 N1 91.9(3)
N2 Pt1 N1 74.7(3)
C2 Pt1 Br1 88.5(3)
C1 Pt1 Br1 92.3(3)
C15 Pt1 Br1 177.4(3)
N2 Pt1 Br1 89.0(2)
N1 Pt1 Br1 90.23(19)
C9 N3 N2 104.7(8)
C8 O1 C9 102.5(7)
B1 O3 H3B 123(7)
B1 O2 H2A 105(5)
Pt1 C2 H2B 109.5
Pt1 C2 H2C 109.5
H2B C2 H2C 109.5
Pt1 C2 H2D 109.5
H2B C2 H2D 109.5
H2C C2 H2D 109.5
C3 N1 C7 117.1(8)
C3 N1 Pt1 126.4(6)
C7 N1 Pt1 116.1(6)
C14 N4 C10 117.3(9)
Pt1 C1 H1A 109.5
Pt1 C1 H1B 109.5
H1A C1 H1B 109.5
Pt1 C1 H1C 109.5
H1A C1 H1C 109.5
H1B C1 H1C 109.5
C8 N2 N3 107.9(8)
C8 N2 Pt1 114.9(7)
N3 N2 Pt1 137.2(6)
N2 C8 O1 112.6(8)
N2 C8 C7 122.7(9)
O1 C8 C7 124.7(8)
N1 C7 C6 123.9(9)
N1 C7 C8 111.3(8)
C6 C7 C8 124.8(9)
N1 C3 C4 121.7(9)
N1 C3 H3C 119.1
C4 C3 H3C 119.1
C5 C4 C3 120.5(10)
C5 C4 H4B 119.8
C3 C4 H4B 119.8
C4 C5 C6 119.3(9)
C4 C5 H5A 120.4
C6 C5 H5A 120.4
C7 C6 C5 117.4(9)
C7 C6 H6A 121.3
C5 C6 H6A 121.3
N4 C10 C11 122.9(10)
N4 C10 C9 117.5(9)
C11 C10 C9 119.6(9)
N4 C14 C13 123.6(10)
N4 C14 H14A 118.2
C13 C14 H14A 118.2
C12 C13 C14 117.7(11)
C12 C13 H13A 121.1
C14 C13 H13A 121.1
C11 C12 C13 120.0(11)
C11 C12 H12A 120.0
C13 C12 H12A 120.0
C12 C11 C10 118.5(10)
C12 C11 H11A 120.8
C10 C11 H11A 120.8
C16 C15 Pt1 114.0(6)
C16 C15 H15A 108.7
Pt1 C15 H15A 108.7
C16 C15 H15B 108.7
Pt1 C15 H15B 108.7
H15A C15 H15B 107.6
C17 C16 C21 118.5(9)
C17 C16 C15 118.9(9)
C21 C16 C15 122.5(9)
C16 C21 C20 116.3(9)
C16 C21 B1 127.0(9)
C20 C21 B1 116.6(9)
C19 C20 C21 122.7(10)
C19 C20 H20A 118.7
C21 C20 H20A 118.7
C20 C19 C18 120.7(10)
C20 C19 H19A 119.7
C18 C19 H19A 119.7
C17 C18 C19 117.2(11)
C17 C18 H18A 121.4
C19 C18 H18A 121.4
C18 C17 C16 124.5(10)
C18 C17 H17A 117.8
C16 C17 H17A 117.8
N1S C2S C1S 177.8(14)
N3 C9 O1 112.3(8)
N3 C9 C10 128.5(9)
O1 C9 C10 119.2(8)
O3 B1 O2 116.0(11)
O3 B1 C21 123.0(10)
O2 B1 C21 121.1(10)

loop_
_geom_bond_atom_site_label_1
_geom_bond_atom_site_label_2
_geom_bond_distance
Pt1 C2 2.026(9)
Pt1 C1 2.027(9)
Pt1 C15 2.100(9)
Pt1 N2 2.154(8)
Pt1 N1 2.210(7)
Pt1 Br1 2.5919(10)
N3 C9 1.299(12)
N3 N2 1.398(11)
O1 C8 1.332(11)
O1 C9 1.391(11)
O3 B1 1.354(14)
O3 H3B 0.79(9)
O2 B1 1.365(14)
O2 H2A 0.92(9)
C2 H2B 0.9800
C2 H2C 0.9800
C2 H2D 0.9800
N1 C3 1.353(12)
N1 C7 1.365(12)
N4 C14 1.328(13)
N4 C10 1.350(12)
N1S C2S 1.131(15)
C1 H1A 0.9800
C1 H1B 0.9800
C1 H1C 0.9800
N2 C8 1.291(11)
C8 C7 1.445(13)
C7 C6 1.374(12)
C3 C4 1.385(13)
C3 H3C 0.9500
C4 C5 1.360(14)
C4 H4B 0.9500
C5 C6 1.407(14)
C5 H5A 0.9500
C6 H6A 0.9500
C10 C11 1.388(14)
C10 C9 1.439(14)
C14 C13 1.398(15)
C14 H14A 0.9500
C13 C12 1.377(16)
C13 H13A 0.9500
C12 C11 1.372(16)
C12 H12A 0.9500
C11 H11A 0.9500
C15 C16 1.497(13)
C15 H15A 0.9900
C15 H15B 0.9900
C16 C17 1.410(14)
C16 C21 1.426(13)
C21 C20 1.435(14)
C21 B1 1.569(17)
C20 C19 1.378(15)
C20 H20A 0.9500
C19 C18 1.404(15)
C19 H19A 0.9500
C18 C17 1.371(14)
C18 H18A 0.9500
C17 H17A 0.9500
C2S C1S 1.458(17)

loop_
_geom_torsion_atom_site_label_1
_geom_torsion_atom_site_label_2
_geom_torsion_atom_site_label_3
_geom_torsion_atom_site_label_4
_geom_torsion
C2 Pt1 N1 C3 4.4(8)
C1 Pt1 N1 C3 -159(2)
C15 Pt1 N1 C3 -85.7(8)
N2 Pt1 N1 C3 -178.2(8)
Br1 Pt1 N1 C3 92.8(7)
C2 Pt1 N1 C7 176.8(6)
C1 Pt1 N1 C7 13(3)
C15 Pt1 N1 C7 86.7(7)
N2 Pt1 N1 C7 -5.8(6)
Br1 Pt1 N1 C7 -94.8(6)
C9 N3 N2 C8 0.9(10)
C9 N3 N2 Pt1 -179.4(7)
C2 Pt1 N2 C8 48(6)
C1 Pt1 N2 C8 -174.8(7)
C15 Pt1 N2 C8 -88.7(7)
N1 Pt1 N2 C8 2.5(6)
Br1 Pt1 N2 C8 93.0(6)
C2 Pt1 N2 N3 -132(5)
C1 Pt1 N2 N3 5.5(9)
C15 Pt1 N2 N3 91.6(9)
N1 Pt1 N2 N3 -177.2(9)
Br1 Pt1 N2 N3 -86.7(8)
N3 N2 C8 O1 -1.3(10)
Pt1 N2 C8 O1 178.9(6)
N3 N2 C8 C7 -179.3(8)
Pt1 N2 C8 C7 0.9(11)
C9 O1 C8 N2 1.1(10)
C9 O1 C8 C7 179.0(9)
C3 N1 C7 C6 1.8(13)
Pt1 N1 C7 C6 -171.3(7)
C3 N1 C7 C8 -179.1(8)
Pt1 N1 C7 C8 7.7(9)
N2 C8 C7 N1 -5.9(12)
O1 C8 C7 N1 176.3(8)
N2 C8 C7 C6 173.2(9)
O1 C8 C7 C6 -4.6(15)
C7 N1 C3 C4 -0.3(13)
Pt1 N1 C3 C4 172.0(7)
N1 C3 C4 C5 -0.2(15)
C3 C4 C5 C6 -0.7(15)
N1 C7 C6 C5 -2.6(13)
C8 C7 C6 C5 178.4(9)
C4 C5 C6 C7 2.0(14)
C14 N4 C10 C11 0.0(15)
C14 N4 C10 C9 179.8(9)
C10 N4 C14 C13 -1.0(16)
N4 C14 C13 C12 2.1(17)
C14 C13 C12 C11 -2.2(17)
C13 C12 C11 C10 1.3(17)
N4 C10 C11 C12 -0.2(17)
C9 C10 C11 C12 -180.0(10)
C2 Pt1 C15 C16 -81.8(8)
C1 Pt1 C15 C16 -167.0(8)
N2 Pt1 C15 C16 95.7(7)
N1 Pt1 C15 C16 21.0(7)
Br1 Pt1 C15 C16 -125(6)
Pt1 C15 C16 C17 77.7(10)
Pt1 C15 C16 C21 -106.3(9)
C17 C16 C21 C20 -3.1(13)
C15 C16 C21 C20 -179.1(8)
C17 C16 C21 B1 172.6(9)
C15 C16 C21 B1 -3.4(15)
C16 C21 C20 C19 0.7(15)
B1 C21 C20 C19 -175.5(9)
C21 C20 C19 C18 2.6(16)
C20 C19 C18 C17 -3.2(15)
C19 C18 C17 C16 0.6(16)
C21 C16 C17 C18 2.6(15)
C15 C16 C17 C18 178.8(9)
N2 N3 C9 O1 -0.2(10)
N2 N3 C9 C10 179.6(9)
C8 O1 C9 N3 -0.5(10)
C8 O1 C9 C10 179.7(9)
N4 C10 C9 N3 -176.0(9)
C11 C10 C9 N3 3.8(16)
N4 C10 C9 O1 3.8(14)
C11 C10 C9 O1 -176.3(9)
C16 C21 B1 O3 -148.5(10)
C20 C21 B1 O3 27.2(15)
C16 C21 B1 O2 31.0(16)
C20 C21 B1 O2 -153.3(10)
